data_4302121
loop_
_publ_author_name
'Shalabh Gupta'
'E. Alejandro Le\'on-Escamilla'
'Fei Wang'
'Gordon J. Miller'
'John D. Corbett'

_publ_section_title
;
R5Pn3-type Phases of the Heavier Trivalent Rare-Earth-Metal Pnictides (Pn =
Sb, Bi): New Phase Transitions for Er5Sb3 and Tm5Sb3
;
_journal_name_full 'Inorganic Chemistry'
_journal_page_first 4362
_journal_page_last 4371
_journal_paper_doi 10.1021/ic802464u
_journal_volume 48
_journal_year 2009
_chemical_formula_sum 'Lu5 Sb3'
_chemical_formula_weight 1240.10
_chemical_name_common 'Pentalutetium triantimonide'
_chemical_name_systematic
; 
 ? 
;
_space_group_IT_number 62
_symmetry_cell_setting orthorhombic
_symmetry_space_group_name_Hall '-P 2ac 2n'
_symmetry_space_group_name_H-M 'P n m a'
_atom_sites_solution_primary direct
_atom_sites_solution_secondary difmap
_audit_creation_method SHELXL-97
_cell_angle_alpha 90.00
_cell_angle_beta 90.00
_cell_angle_gamma 90.00
_cell_formula_units_Z 4
_cell_length_a 7.8847(4)
_cell_length_b 9.0770(5)
_cell_length_c 11.5055(6)
_cell_measurement_reflns_used 9065
_cell_measurement_temperature 293(2)
_cell_measurement_theta_max 28.27
_cell_measurement_theta_min 2.86
_cell_volume 823.44(8)
_computing_structure_refinement 'SHELXL-97 (Sheldrick, 1997)'
_computing_structure_solution 'SHELXS-97 (Sheldrick, 1990)'
_diffrn_ambient_temperature 293(2)
_diffrn_measured_fraction_theta_full 0.983
_diffrn_measured_fraction_theta_max 0.983
_diffrn_radiation_monochromator graphite
_diffrn_radiation_source 'fine-focus sealed tube'
_diffrn_radiation_type MoK\a
_diffrn_radiation_wavelength 0.71073
_diffrn_reflns_av_R_equivalents 0.0421
_diffrn_reflns_av_sigmaI/netI 0.0251
_diffrn_reflns_limit_h_max 10
_diffrn_reflns_limit_h_min -10
_diffrn_reflns_limit_k_max 11
_diffrn_reflns_limit_k_min -12
_diffrn_reflns_limit_l_max 15
_diffrn_reflns_limit_l_min -15
_diffrn_reflns_number 8410
_diffrn_reflns_theta_full 28.27
_diffrn_reflns_theta_max 28.27
_diffrn_reflns_theta_min 2.86
_exptl_absorpt_coefficient_mu 68.911
_exptl_absorpt_correction_type empirical
_exptl_absorpt_process_details SADABS
_exptl_crystal_colour black
_exptl_crystal_density_diffrn 10.003
_exptl_crystal_density_method 'not measured'
_exptl_crystal_description irregular
_exptl_crystal_F_000 2032
_exptl_crystal_size_max 0.08
_exptl_crystal_size_mid 0.07
_exptl_crystal_size_min 0.05
_refine_diff_density_max 2.124
_refine_diff_density_min -1.845
_refine_diff_density_rms 0.404
_refine_ls_extinction_coef 0.00035(3)
_refine_ls_extinction_expression Fc^*^=kFc[1+0.001xFc^2^\l^3^/sin(2\q)]^-1/4^
_refine_ls_extinction_method SHELXL
_refine_ls_goodness_of_fit_ref 1.091
_refine_ls_matrix_type full
_refine_ls_number_parameters 44
_refine_ls_number_reflns 1064
_refine_ls_number_restraints 0
_refine_ls_restrained_S_all 1.091
_refine_ls_R_factor_all 0.0264
_refine_ls_R_factor_gt 0.0218
_refine_ls_shift/su_max 0.001
_refine_ls_shift/su_mean 0.000
_refine_ls_structure_factor_coef Fsqd
_refine_ls_weighting_details 'calc w=1/[\s^2^(Fo^2^)+(0.0188P)^2^+2.3239P] where P=(Fo^2^+2Fc^2^)/3'
_refine_ls_weighting_scheme calc
_refine_ls_wR_factor_gt 0.0428
_refine_ls_wR_factor_ref 0.0444
_reflns_number_gt 966
_reflns_number_total 1064
_reflns_threshold_expression >2sigma(I)
_cod_data_source_file ic802464u_si_002_1.cif
_cod_data_source_block lu5sb3rm
_cod_depositor_comments
;
The following automatic conversions were performed:
'_symmetry_cell_setting' value 'Orthorhombic' changed to 'orthorhombic'
according to '/home/saulius/struct/CIF-dictionaries/cif_core.dic'
dictionary named 'cif_core.dic' version 2.4.1 from 2010-06-29.

Automatic conversion script
Id: cif_fix_enum 1527 2010-12-29 10:47:43Z saulius 
;
_cod_database_code 4302121

loop_
_symmetry_equiv_pos_as_xyz
'x, y, z'
'-x+1/2, -y, z+1/2'
'-x, y+1/2, -z'
'x+1/2, -y+1/2, -z+1/2'
'-x, -y, -z'
'x-1/2, y, -z-1/2'
'x, -y-1/2, z'
'-x-1/2, y-1/2, z-1/2'

loop_
_atom_site_label
_atom_site_type_symbol
_atom_site_fract_x
_atom_site_fract_y
_atom_site_fract_z
_atom_site_U_iso_or_equiv
_atom_site_adp_type
_atom_site_occupancy
_atom_site_symmetry_multiplicity
_atom_site_calc_flag
_atom_site_refinement_flags
_atom_site_disorder_assembly
_atom_site_disorder_group
Lu1 Lu 0.19411(4) 0.56098(4) 0.43910(3) 0.00953(11) Uani 1 1 d . . .
Lu2 Lu 0.02803(6) 0.7500 0.99069(4) 0.00879(12) Uani 1 2 d S . .
Lu3 Lu 0.18579(6) 0.7500 0.71914(4) 0.01004(13) Uani 1 2 d S . .
Lu4 Lu -0.14496(7) 0.7500 0.28577(4) 0.01126(13) Uani 1 2 d S . .
Sb1 Sb -0.06631(7) 0.49712(6) 0.82655(5) 0.00982(14) Uani 1 1 d . . .
Sb2 Sb -0.08918(10) 0.7500 0.54113(7) 0.00936(17) Uani 1 2 d S . .

loop_
_atom_site_aniso_label
_atom_site_aniso_U_11
_atom_site_aniso_U_22
_atom_site_aniso_U_33
_atom_site_aniso_U_23
_atom_site_aniso_U_13
_atom_site_aniso_U_12
Lu1 0.00952(18) 0.00843(18) 0.01063(19) 0.00011(13) 0.00070(14) -0.00049(13)
Lu2 0.0087(2) 0.0091(2) 0.0086(2) 0.000 0.00024(19) 0.000
Lu3 0.0101(3) 0.0113(3) 0.0087(2) 0.000 0.00036(19) 0.000
Lu4 0.0129(3) 0.0127(3) 0.0081(2) 0.000 -0.0003(2) 0.000
Sb2 0.0093(4) 0.0093(4) 0.0094(4) 0.000 -0.0004(3) 0.000
Sb1 0.0114(3) 0.0091(3) 0.0089(3) 0.0001(2) -0.0011(2) -0.0001(2)

loop_
_atom_type_symbol
_atom_type_description
_atom_type_scat_dispersion_real
_atom_type_scat_dispersion_imag
_atom_type_scat_source
Sb Sb -0.5866 1.5461 'International Tables Vol C Tables 4.2.6.8 and 6.1.1.4'
Lu Lu -0.4720 5.8584 'International Tables Vol C Tables 4.2.6.8 and 6.1.1.4'

loop_
_geom_bond_atom_site_label_1
_geom_bond_atom_site_label_2
_geom_bond_distance
_geom_bond_site_symmetry_2
_geom_bond_publ_flag
Lu1 Sb2 2.9503(4) 5_566 ?
Lu1 Sb2 3.0514(7) . ?
Lu1 Lu2 3.2447(6) 6_657 ?
Lu1 Sb1 3.2507(6) 2_564 ?
Lu1 Sb1 3.2612(7) 5_566 ?
Lu1 Sb1 3.3428(7) 6_657 ?
Lu1 Lu4 3.3538(6) 6_656 ?
Lu1 Lu1 3.4315(7) 7_575 ?
Lu1 Lu1 3.5439(7) 5_566 ?
Lu1 Lu2 3.6221(5) 2_564 ?
Lu1 Lu4 3.6336(6) . ?
Lu1 Lu3 3.6509(6) . ?
Lu2 Sb2 3.0403(9) 6_657 ?
Lu2 Sb1 3.0641(6) 7_575 ?
Lu2 Sb1 3.0641(6) . ?
Lu2 Sb1 3.0894(7) 3_557 ?
Lu2 Sb1 3.0894(7) 5_567 ?
Lu2 Lu1 3.2447(5) 4_466 ?
Lu2 Lu1 3.2447(6) 6_557 ?
Lu2 Lu3 3.3628(7) . ?
Lu2 Lu3 3.6208(7) 6_557 ?
Lu2 Lu1 3.6221(5) 8_666 ?
Lu2 Lu1 3.6221(5) 2_565 ?
Lu2 Lu4 3.6418(7) 6_657 ?
Lu3 Sb2 2.9824(9) . ?
Lu3 Sb1 3.0604(6) 4_566 ?
Lu3 Sb1 3.0604(6) 6_657 ?
Lu3 Sb1 3.2783(6) 7_575 ?
Lu3 Sb1 3.2783(6) . ?
Lu3 Sb2 3.2796(9) 6_657 ?
Lu3 Lu2 3.6208(7) 6_657 ?
Lu3 Lu1 3.6510(6) 7_575 ?
Lu3 Lu1 3.9076(5) 8_666 ?
Lu3 Lu1 3.9076(5) 2_565 ?
Lu4 Sb2 2.9708(9) . ?
Lu4 Sb1 3.0784(6) 3_556 ?
Lu4 Sb1 3.0784(6) 5_566 ?
Lu4 Sb1 3.2302(6) 8_565 ?
Lu4 Sb1 3.2303(6) 2_464 ?
Lu4 Lu1 3.3537(6) 4_465 ?
Lu4 Lu1 3.3537(6) 6_556 ?
Lu4 Lu1 3.6336(6) 7_575 ?
Lu4 Lu2 3.6418(7) 6_557 ?
Lu4 Lu2 3.6588(7) 1_554 ?
Sb2 Lu1 2.9503(4) 3_556 ?
Sb2 Lu1 2.9503(4) 5_566 ?
Sb2 Lu2 3.0403(9) 6_557 ?
Sb2 Lu1 3.0514(7) 7_575 ?
Sb2 Lu3 3.2796(9) 6_557 ?
Sb1 Lu3 3.0604(6) 6_557 ?
Sb1 Lu4 3.0784(6) 5_566 ?
Sb1 Lu2 3.0893(6) 5_567 ?
Sb1 Lu4 3.2302(6) 2_465 ?
Sb1 Lu1 3.2507(6) 2_565 ?
Sb1 Lu1 3.2612(7) 5_566 ?
Sb1 Lu1 3.3428(7) 6_557 ?
